data_7217417
loop_
_publ_author_name
'Read, Cory Michael'
'Yeon, Jeongho'
'Smith, Mark D.'
'zur Loye, Hans-Conrad'

_publ_section_title
;
 Crystal growth, structural characterization, cation--cation interaction
 classification, and optical properties of uranium(vi) containing
 oxychlorides, A4U5O16Cl2(A = K, Rb), Cs5U7O22Cl3, and AUO3Cl (A = Rb, Cs)
;
_journal_issue 31
_journal_name_full CrystEngComm
_journal_page_first 7259
_journal_paper_doi 10.1039/C4CE00281D
_journal_volume 16
_journal_year 2014
_chemical_formula_moiety 'Cl2 O16 Rb4 U5'
_chemical_formula_sum 'Cl2 O16 Rb4 U5'
_chemical_formula_weight 1858.93
_chemical_name_systematic
;
 ? 
;
_space_group_crystal_system monoclinic
_space_group_IT_number 14
_space_group_name_Hall '-P 2yn'
_space_group_name_H-M_alt 'P 1 21/n 1'
_symmetry_space_group_name_Hall '-P 2yn'
_symmetry_space_group_name_H-M 'P 1 21/n 1'
_atom_sites_solution_primary direct
_atom_sites_solution_secondary difmap
_audit_creation_date 2012-08-31
_audit_creation_method
;
  Olex2 1.2
  (compiled May  9 2012 12:37:22, GUI svn.r4230)
;
_cell_angle_alpha 90.00
_cell_angle_beta 103.8290(10)
_cell_angle_gamma 90.00
_cell_formula_units_Z 2
_cell_length_a 10.2164(4)
_cell_length_b 7.0160(3)
_cell_length_c 14.4930(5)
_cell_measurement_reflns_used 5186
_cell_measurement_temperature 296(2)
_cell_measurement_theta_max 36.38
_cell_measurement_theta_min 2.78
_cell_volume 1008.72(7)
_computing_cell_refinement 'SAINT-Plus Version 6.45 (Bruker, 2001)'
_computing_data_collection 'SMART Version 5.625 (Bruker, 2001)'
_computing_data_reduction 'SAINT-Plus Version 6.45 (Bruker, 2001)'
_computing_molecular_graphics
;
O. V. Dolomanov, L. J. Bourhis, R. J. Gildea, J. A. K. Howard and H. Puschmann,
OLEX2: a complete structure solution, refinement and analysis program.
J. Appl. Cryst. (2009). 42, 339-341.
;
_computing_publication_material
;
O. V. Dolomanov, L. J. Bourhis, R. J. Gildea, J. A. K. Howard and H. Puschmann,
OLEX2: a complete structure solution, refinement and analysis program.
J. Appl. Cryst. (2009). 42, 339-341.
;
_computing_structure_refinement
;
SHELXL, G.M. Sheldrick, Acta Cryst.
(2008). A64, 112-122
;
_computing_structure_solution
;
SHELXS, G.M. Sheldrick, Acta Cryst.
(2008). A64, 112-122
;
_diffrn_ambient_temperature 296(2)
_diffrn_measured_fraction_theta_full 0.996
_diffrn_measured_fraction_theta_max 0.996
_diffrn_measurement_device_type 'CCD area detector'
_diffrn_measurement_method 'phi and omega scans'
_diffrn_radiation_monochromator graphite
_diffrn_radiation_type MoK\a
_diffrn_radiation_wavelength 0.71073
_diffrn_reflns_av_R_equivalents 0.0646
_diffrn_reflns_av_unetI/netI 0.0463
_diffrn_reflns_limit_h_max 16
_diffrn_reflns_limit_h_min -15
_diffrn_reflns_limit_k_max 10
_diffrn_reflns_limit_k_min -11
_diffrn_reflns_limit_l_max 22
_diffrn_reflns_limit_l_min -23
_diffrn_reflns_number 30635
_diffrn_reflns_theta_full 35.23
_diffrn_reflns_theta_max 35.23
_diffrn_reflns_theta_min 2.21
_diffrn_source 'sealed tube'
_diffrn_source_current 38.0
_diffrn_source_power 1.786
_diffrn_source_target Mo
_diffrn_source_voltage 47.0
_exptl_absorpt_coefficient_mu 49.920
_exptl_absorpt_correction_T_max 1
_exptl_absorpt_correction_T_min 0.182071
_exptl_absorpt_correction_type multi-scan
_exptl_absorpt_process_details
;
SADABS v.2.10 (Bruker,2003) was used for absorption correction.
R(int) was 0.2408 before and 0.0527 after correction.
The Ratio of minimum to maximum transmission is 0.1821.
The \l/2 correction factor is 0.0015.
;
_exptl_crystal_colour Orange
_exptl_crystal_colour_primary orange
_exptl_crystal_density_diffrn 6.120
_exptl_crystal_density_method 'not measured'
_exptl_crystal_description plate
_exptl_crystal_F_000 1540
_exptl_crystal_size_max 0.12
_exptl_crystal_size_mid 0.08
_exptl_crystal_size_min 0.03
_refine_diff_density_max 3.682
_refine_diff_density_min -1.933
_refine_diff_density_rms 0.462
_refine_ls_extinction_method none
_refine_ls_goodness_of_fit_ref 1.048
_refine_ls_matrix_type full
_refine_ls_number_parameters 124
_refine_ls_number_reflns 4505
_refine_ls_number_restraints 0
_refine_ls_restrained_S_all 1.048
_refine_ls_R_factor_all 0.0492
_refine_ls_R_factor_gt 0.0348
_refine_ls_shift/su_max 0.001
_refine_ls_shift/su_mean 0.000
_refine_ls_structure_factor_coef Fsqd
_refine_ls_weighting_details 'calc w=1/[\s^2^(Fo^2^)+(0.0303P)^2^+0.0000P] where P=(Fo^2^+2Fc^2^)/3'
_refine_ls_weighting_scheme calc
_refine_ls_wR_factor_gt 0.0667
_refine_ls_wR_factor_ref 0.0709
_reflns_number_gt 3705
_reflns_number_total 4505
_reflns_threshold_expression >2sigma(I)
_cod_data_source_file c4ce00281d2.cif
_cod_data_source_block Rb4U5O16Cl2
_cod_depositor_comments
;
The following automatic conversions were performed:

'_exptl_crystal_colour_primary' value 'Orange' changed to 'orange'
according to
/usr/data/users/saulius/crontab/automatic-downloads/current/RSC/lib/dictionaries/cif_core.dic
dictionary named 'cif_core.dic' version 2.4.2 from 2011-04-26.

Automatic conversion script
Id: cif_fix_values 2281 2013-09-26 08:29:07Z andrius 
;
_cod_database_code 7217417

loop_
_space_group_symop_id
_space_group_symop_operation_xyz
1 'x, y, z'
2 '-x+1/2, y+1/2, -z+1/2'
3 '-x, -y, -z'
4 'x-1/2, -y-1/2, z-1/2'

loop_
_atom_site_label
_atom_site_type_symbol
_atom_site_fract_x
_atom_site_fract_y
_atom_site_fract_z
_atom_site_U_iso_or_equiv
_atom_site_adp_type
_atom_site_occupancy
_atom_site_symmetry_multiplicity
_atom_site_calc_flag
_atom_site_refinement_flags
U1 U 0.78769(2) 0.48665(3) 0.222718(16) 0.01190(5) Uani 1 1 d .
U2 U 0.59880(2) 0.47296(3) 0.404470(15) 0.01228(5) Uani 1 1 d .
U3 U 0.5000 0.0000 0.5000 0.01269(7) Uani 1 2 d S
Rb1 Rb 0.30928(7) 0.13205(10) 0.20055(5) 0.02613(14) Uani 1 1 d .
Rb2 Rb 0.00401(7) 0.26274(8) 0.48372(5) 0.02568(14) Uani 1 1 d .
Cl1 Cl 0.23828(18) 0.0319(3) 0.40708(14) 0.0290(4) Uani 1 1 d .
O1 O 0.6360(5) 0.4732(6) 0.1289(4) 0.0213(9) Uani 1 1 d .
O2 O 0.9419(5) 0.5041(6) 0.3173(4) 0.0220(10) Uani 1 1 d .
O3 O 0.4388(5) 0.4445(6) 0.3204(3) 0.0216(9) Uani 1 1 d .
O4 O 0.7554(5) 0.4848(6) 0.4968(4) 0.0210(9) Uani 1 1 d .
O5 O 0.6737(4) 0.6749(6) 0.3139(3) 0.0167(8) Uani 1 1 d .
O6 O 0.7008(4) 0.2978(6) 0.3171(3) 0.0185(9) Uani 1 1 d .
O7 O 0.9447(5) 0.5363(6) 0.1128(3) 0.0208(9) Uani 1 1 d .
O8 O 0.5069(4) 0.2979(6) 0.5172(3) 0.0162(9) Uani 1 1 d .

loop_
_atom_site_aniso_label
_atom_site_aniso_U_11
_atom_site_aniso_U_22
_atom_site_aniso_U_33
_atom_site_aniso_U_23
_atom_site_aniso_U_13
_atom_site_aniso_U_12
U1 0.01421(11) 0.01073(9) 0.01193(10) 0.00019(6) 0.00540(8) -0.00015(7)
U2 0.01356(11) 0.01325(9) 0.01159(10) 0.00003(6) 0.00606(8) -0.00021(7)
U3 0.01633(15) 0.01090(12) 0.01311(14) 0.00026(9) 0.00798(11) -0.00048(9)
Rb1 0.0219(3) 0.0312(3) 0.0261(4) -0.0012(2) 0.0072(3) -0.0018(2)
Rb2 0.0292(4) 0.0195(3) 0.0265(3) 0.0021(2) 0.0031(3) 0.0018(2)
Cl1 0.0194(8) 0.0377(9) 0.0288(9) -0.0070(7) 0.0038(7) 0.0018(7)
O1 0.020(2) 0.022(2) 0.019(2) -0.0012(16) 0.0016(19) 0.0028(17)
O2 0.021(3) 0.021(2) 0.025(3) -0.0029(16) 0.009(2) -0.0009(17)
O3 0.022(3) 0.027(2) 0.017(2) -0.0002(17) 0.0078(19) 0.0012(19)
O4 0.018(2) 0.028(2) 0.017(2) 0.0003(16) 0.0031(19) 0.0006(17)
O5 0.020(2) 0.0148(18) 0.017(2) -0.0015(15) 0.0080(18) 0.0002(15)
O6 0.023(2) 0.0141(18) 0.023(2) -0.0032(16) 0.015(2) -0.0043(16)
O7 0.026(3) 0.025(2) 0.015(2) -0.0017(16) 0.012(2) -0.0032(18)
O8 0.023(2) 0.0114(17) 0.018(2) -0.0007(14) 0.0120(19) -0.0005(15)

loop_
_atom_type_symbol
_atom_type_description
_atom_type_scat_dispersion_real
_atom_type_scat_dispersion_imag
_atom_type_scat_source
Cl Cl 0.1484 0.1585 'International Tables Vol C Tables 4.2.6.8 and 6.1.1.4'
O O 0.0106 0.0060 'International Tables Vol C Tables 4.2.6.8 and 6.1.1.4'
Rb Rb -0.9393 2.9676 'International Tables Vol C Tables 4.2.6.8 and 6.1.1.4'
U U -9.6767 9.6646 'International Tables Vol C Tables 4.2.6.8 and 6.1.1.4'

loop_
_geom_angle_atom_site_label_1
_geom_angle_atom_site_label_2
_geom_angle_atom_site_label_3
_geom_angle
_geom_angle_site_symmetry_1
_geom_angle_site_symmetry_3
U1 U1 U1 141.397(12) 2_655 2_645
U1 U1 Rb1 114.830(12) 2_645 2_655
U1 U1 Rb1 87.334(12) 2_655 2_655
U1 U1 Rb2 116.297(12) 2_645 2
U1 U1 Rb2 64.185(10) 2_655 2
U2 U1 U1 72.340(8) . 2_655
U2 U1 U1 69.300(7) . 2_645
U2 U1 Rb1 118.779(11) . 2_655
U2 U1 Rb2 96.939(11) . 2
Rb1 U1 Rb2 125.123(14) 2_655 2
O1 U1 U1 85.79(14) . 2_645
O1 U1 U1 91.46(14) . 2_655
O1 U1 U2 92.05(16) . .
O1 U1 Rb1 146.94(16) . 2_655
O1 U1 Rb2 31.10(14) . 2
O1 U1 O2 179.1(2) . .
O1 U1 O5 90.08(18) . .
O1 U1 O5 86.58(17) . 2_645
O1 U1 O6 92.02(19) . .
O1 U1 O6 86.90(18) . 2_655
O1 U1 O7 95.3(2) . .
O2 U1 U1 95.11(13) . 2_645
O2 U1 U1 87.86(13) . 2_655
O2 U1 U2 88.30(16) . .
O2 U1 Rb1 32.45(15) . 2_655
O2 U1 Rb2 148.03(13) . 2
O2 U1 O5 89.73(18) . .
O2 U1 O5 94.11(17) . 2_645
O2 U1 O6 88.74(19) . .
O2 U1 O6 92.21(18) . 2_655
O2 U1 O7 84.28(19) . .
O5 U1 U1 177.92(11) 2_645 2_655
O5 U1 U1 104.68(10) . 2_645
O5 U1 U1 37.79(10) 2_645 2_645
O5 U1 U1 36.74(10) . 2_655
O5 U1 U2 107.02(10) 2_645 .
O5 U1 U2 35.70(10) . .
O5 U1 Rb1 107.73(11) . 2_655
O5 U1 Rb1 94.69(11) 2_645 2_655
O5 U1 Rb2 77.18(11) . 2
O5 U1 Rb2 114.10(11) 2_645 2
O5 U1 O5 142.46(12) 2_645 .
O5 U1 O7 79.47(14) 2_645 .
O5 U1 O7 138.05(14) . .
O6 U1 U1 34.10(10) 2_655 2_655
O6 U1 U1 107.24(10) . 2_655
O6 U1 U1 171.28(11) 2_655 2_645
O6 U1 U1 34.67(10) . 2_645
O6 U1 U2 106.26(10) 2_655 .
O6 U1 U2 34.91(10) . .
O6 U1 Rb1 119.86(12) . 2_655
O6 U1 Rb1 73.84(12) 2_655 2_655
O6 U1 Rb2 113.27(12) . 2
O6 U1 Rb2 56.00(12) 2_655 2
O6 U1 O5 72.17(14) . 2_645
O6 U1 O5 70.60(15) . .
O6 U1 O5 70.56(14) 2_655 .
O6 U1 O5 146.27(14) 2_655 2_645
O6 U1 O6 141.14(12) . 2_655
O6 U1 O7 68.25(14) 2_655 .
O6 U1 O7 150.20(15) . .
O7 U1 U1 101.42(10) . 2_655
O7 U1 U1 117.18(10) . 2_645
O7 U1 U2 170.52(11) . .
O7 U1 Rb1 52.87(12) . 2_655
O7 U1 Rb2 86.36(12) . 2
U1 U2 U2 172.771(9) . 3_666
U1 U2 U3 121.295(6) . .
U1 U2 Rb1 112.459(11) . 2
U1 U2 Rb1 85.101(10) . .
U1 U2 Rb2 63.590(11) . 1_655
U2 U2 U3 65.934(6) 3_666 .
U2 U2 Rb1 65.680(11) 3_666 2
U2 U2 Rb1 98.949(12) 3_666 .
U2 U2 Rb2 118.983(13) 3_666 1_655
U3 U2 Rb1 64.815(10) . .
U3 U2 Rb1 92.092(10) . 2
U3 U2 Rb2 85.754(10) . 1_655
Rb1 U2 Rb1 56.685(9) 2 .
Rb1 U2 Rb2 173.123(14) 2 1_655
Rb2 U2 Rb1 116.624(14) 1_655 .
O3 U2 U1 93.80(14) . .
O3 U2 U2 87.12(14) . 3_666
O3 U2 U3 82.71(14) . .
O3 U2 Rb1 28.61(14) . .
O3 U2 Rb1 29.45(14) . 2
O3 U2 Rb2 143.68(14) . 1_655
O3 U2 O4 174.5(2) . .
O3 U2 O5 93.27(18) . .
O3 U2 O6 91.56(19) . .
O3 U2 O8 87.44(18) . 3_666
O3 U2 O8 87.96(18) . .
O4 U2 U1 90.31(16) . .
O4 U2 U2 89.25(15) . 3_666
O4 U2 U3 92.02(14) . .
O4 U2 Rb1 148.76(14) . .
O4 U2 Rb1 150.12(15) . 2
O4 U2 Rb2 36.66(15) . 1_655
O4 U2 O5 92.24(19) . .
O4 U2 O6 89.66(19) . .
O4 U2 O8 86.65(19) . .
O4 U2 O8 92.19(18) . 3_666
O5 U2 U1 39.04(10) . .
O5 U2 U2 133.77(10) . 3_666
O5 U2 U3 159.88(10) . .
O5 U2 Rb1 103.07(11) . .
O5 U2 Rb1 93.96(12) . 2
O5 U2 Rb2 85.98(12) . 1_655
O5 U2 O6 74.63(16) . .
O5 U2 O8 170.37(13) . .
O5 U2 O8 96.46(14) . 3_666
O6 U2 U1 35.61(11) . .
O6 U2 U2 151.60(11) . 3_666
O6 U2 U3 85.74(11) . .
O6 U2 Rb1 120.16(13) . 2
O6 U2 Rb1 68.98(12) . .
O6 U2 Rb2 53.20(13) . 1_655
O6 U2 O8 114.91(15) . .
O6 U2 O8 170.97(14) . 3_666
O8 U2 U1 135.50(9) 3_666 .
O8 U2 U1 150.44(9) . .
O8 U2 U2 36.71(9) . 3_666
O8 U2 U2 37.33(9) 3_666 3_666
O8 U2 U3 103.01(9) 3_666 .
O8 U2 U3 29.72(9) . .
O8 U2 Rb1 58.07(11) 3_666 2
O8 U2 Rb1 112.54(11) 3_666 .
O8 U2 Rb1 82.46(11) . .
O8 U2 Rb1 82.43(11) . 2
O8 U2 Rb2 98.68(10) . 1_655
O8 U2 Rb2 128.78(11) 3_666 1_655
O8 U2 O8 74.04(15) 3_666 .
U2 U3 U2 180.0 . 3_656
U2 U3 Rb1 116.486(9) . 3_656
U2 U3 Rb1 116.486(9) 3_656 .
U2 U3 Rb1 62.339(9) 3_656 2_545
U2 U3 Rb1 117.661(9) . 2_545
U2 U3 Rb1 62.339(9) . 4_666
U2 U3 Rb1 63.514(9) . .
U2 U3 Rb1 117.661(9) 3_656 4_666
U2 U3 Rb1 63.514(9) 3_656 3_656
Rb1 U3 Rb1 54.167(8) . 2_545
Rb1 U3 Rb1 180.0 4_666 2_545
Rb1 U3 Rb1 125.833(8) . 4_666
Rb1 U3 Rb1 180.0 3_656 .
Rb1 U3 Rb1 54.167(8) 3_656 4_666
Rb1 U3 Rb1 125.832(8) 3_656 2_545
Cl1 U3 U2 86.38(4) . 3_656
Cl1 U3 U2 93.62(4) 3_656 3_656
Cl1 U3 U2 93.62(4) . .
Cl1 U3 U2 86.38(4) 3_656 .
Cl1 U3 Rb1 136.48(4) . 4_666
Cl1 U3 Rb1 43.52(4) 3_656 4_666
Cl1 U3 Rb1 136.48(4) 3_656 2_545
Cl1 U3 Rb1 43.52(4) . 2_545
Cl1 U3 Rb1 131.31(4) 3_656 .
Cl1 U3 Rb1 48.69(4) 3_656 3_656
Cl1 U3 Rb1 48.69(4) . .
Cl1 U3 Rb1 131.31(4) . 3_656
Cl1 U3 Cl1 180.0 . 3_656
O7 U3 U2 126.56(14) 4_566 .
O7 U3 U2 53.44(14) 2_645 .
O7 U3 U2 53.44(14) 4_566 3_656
O7 U3 U2 126.56(13) 2_645 3_656
O7 U3 Rb1 42.77(16) 4_566 3_656
O7 U3 Rb1 80.07(16) 4_566 4_666
O7 U3 Rb1 137.23(16) 2_645 3_656
O7 U3 Rb1 137.23(16) 4_566 .
O7 U3 Rb1 42.77(16) 2_645 .
O7 U3 Rb1 80.07(15) 2_645 2_545
O7 U3 Rb1 99.93(15) 2_645 4_666
O7 U3 Rb1 99.93(15) 4_566 2_545
O7 U3 Cl1 88.70(17) 2_645 3_656
O7 U3 Cl1 88.70(17) 4_566 .
O7 U3 Cl1 91.30(17) 4_566 3_656
O7 U3 Cl1 91.30(17) 2_645 .
O7 U3 O7 180.000(1) 4_566 2_645
O7 U3 O8 87.70(17) 4_566 3_656
O7 U3 O8 92.30(17) 4_566 .
O7 U3 O8 92.30(17) 2_645 3_656
O7 U3 O8 87.70(17) 2_645 .
O8 U3 U2 34.55(10) 3_656 3_656
O8 U3 U2 34.55(10) . .
O8 U3 U2 145.45(10) 3_656 .
O8 U3 U2 145.45(10) . 3_656
O8 U3 Rb1 95.60(12) . 3_656
O8 U3 Rb1 84.40(12) 3_656 3_656
O8 U3 Rb1 84.40(12) . .
O8 U3 Rb1 50.37(13) . 4_666
O8 U3 Rb1 50.37(13) 3_656 2_545
O8 U3 Rb1 129.63(13) . 2_545
O8 U3 Rb1 129.63(13) 3_656 4_666
O8 U3 Rb1 95.60(12) 3_656 .
O8 U3 Cl1 88.74(13) 3_656 3_656
O8 U3 Cl1 91.26(13) . 3_656
O8 U3 Cl1 91.26(13) 3_656 .
O8 U3 Cl1 88.74(13) . .
O8 U3 O8 180.0 3_656 .
U1 Rb1 Rb2 67.773(14) 2_645 4_665
Rb1 Rb1 U1 93.08(2) 2_545 2_645
Rb1 Rb1 U1 118.58(2) 2 2_645
Rb1 Rb1 Rb1 118.52(3) 2 2_545
Rb1 Rb1 Rb2 110.357(19) 2 4_665
Rb1 Rb1 Rb2 130.72(2) 2_545 4_665
Cl1 Rb1 U1 97.10(4) . 2_645
Cl1 Rb1 U1 112.00(4) 2 2_645
Cl1 Rb1 Rb1 154.72(4) 2 2_545
Cl1 Rb1 Rb1 49.77(4) . 2_545
Cl1 Rb1 Rb1 73.62(4) . 2
Cl1 Rb1 Rb1 52.60(4) 2 2
Cl1 Rb1 Rb2 61.31(4) 2 4_665
Cl1 Rb1 Rb2 164.61(4) . 4_665
Cl1 Rb1 Cl1 125.91(6) 2 .
Cl1 Rb1 O7 125.34(9) 2 2_645
Cl1 Rb1 O8 60.97(7) 2 4_565
Cl1 Rb1 O8 111.17(7) . 4_565
O2 Rb1 U1 20.78(11) 2_645 2_645
O2 Rb1 Rb1 131.94(10) 2_645 2
O2 Rb1 Rb1 96.33(9) 2_645 2_545
O2 Rb1 Rb2 51.10(10) 2_645 4_665
O2 Rb1 Cl1 106.01(10) 2_645 2
O2 Rb1 Cl1 114.79(11) 2_645 .
O2 Rb1 O3 131.60(13) 2_645 2_545
O2 Rb1 O3 90.19(14) 2_645 .
O2 Rb1 O4 76.99(15) 2_645 4_565
O2 Rb1 O7 58.12(13) 2_645 2_645
O2 Rb1 O8 128.47(13) 2_645 4_565
O3 Rb1 U1 136.88(10) 2_545 2_645
O3 Rb1 U1 75.14(10) . 2_645
O3 Rb1 Rb1 96.02(10) 2_545 2
O3 Rb1 Rb1 43.44(10) . 2
O3 Rb1 Rb1 124.63(9) . 2_545
O3 Rb1 Rb1 45.49(10) 2_545 2_545
O3 Rb1 Rb2 125.65(10) 2_545 4_665
O3 Rb1 Rb2 94.93(9) . 4_665
O3 Rb1 Cl1 109.35(10) 2_545 2
O3 Rb1 Cl1 67.17(10) 2_545 .
O3 Rb1 Cl1 77.72(9) . .
O3 Rb1 Cl1 67.91(10) . 2
O3 Rb1 O3 133.42(9) 2_545 .
O3 Rb1 O4 79.41(13) 2_545 4_565
O3 Rb1 O4 138.31(12) . 4_565
O3 Rb1 O7 60.96(12) . 2_645
O3 Rb1 O7 119.06(13) 2_545 2_645
O3 Rb1 O8 121.72(12) . 4_565
O3 Rb1 O8 52.41(12) 2_545 4_565
O4 Rb1 U1 97.74(10) 4_565 2_645
O4 Rb1 Rb1 96.40(9) 4_565 2_545
O4 Rb1 Rb1 125.68(9) 4_565 2
O4 Rb1 Rb2 46.47(9) 4_565 4_665
O4 Rb1 Cl1 143.64(10) 4_565 .
O4 Rb1 Cl1 77.72(9) 4_565 2
O4 Rb1 O7 132.88(12) 4_565 2_645
O4 Rb1 O8 51.97(11) 4_565 4_565
O7 Rb1 U1 37.96(8) 2_645 2_645
O7 Rb1 Rb1 96.85(8) 2_645 2
O7 Rb1 Rb1 76.61(8) 2_645 2_545
O7 Rb1 Rb2 104.32(8) 2_645 4_665
O7 Rb1 Cl1 60.29(8) 2_645 .
O7 Rb1 O8 171.07(10) 2_645 4_565
O8 Rb1 U1 149.15(6) 4_565 2_645
O8 Rb1 Rb1 82.37(7) 4_565 2
O8 Rb1 Rb1 95.88(7) 4_565 2_545
O8 Rb1 Rb2 84.21(6) 4_565 4_665
Rb2 Rb2 U1 121.59(3) 3_566 2_545
Rb2 Rb2 U1 66.19(2) 3_556 2_545
Rb2 Rb2 Rb2 163.80(4) 3_566 3_556
Rb2 Rb2 Cl1 115.75(4) 3_566 3_556
Rb2 Rb2 Cl1 51.61(3) 3_556 3_556
Rb2 Rb2 O6 88.84(7) 3_566 1_455
Cl1 Rb2 U1 67.97(3) 3_556 2_545
Cl1 Rb2 U1 88.96(4) . 2_545
Cl1 Rb2 Rb2 66.14(4) . 3_556
Cl1 Rb2 Rb2 125.27(4) . 3_566
Cl1 Rb2 Cl1 117.75(3) . 3_556
Cl1 Rb2 O6 113.71(8) . 1_455
O1 Rb2 U1 113.83(10) 4_566 2_545
O1 Rb2 U1 19.58(10) 2_545 2_545
O1 Rb2 Rb2 141.17(10) 2_545 3_566
O1 Rb2 Rb2 48.01(10) 4_566 3_556
O1 Rb2 Rb2 47.64(10) 2_545 3_556
O1 Rb2 Rb2 120.64(10) 4_566 3_566
O1 Rb2 Cl1 67.00(10) 4_566 3_556
O1 Rb2 Cl1 63.70(10) 2_545 3_556
O1 Rb2 Cl1 75.88(11) 2_545 .
O1 Rb2 Cl1 72.57(11) 4_566 .
O1 Rb2 O1 95.65(14) 4_566 2_545
O1 Rb2 O2 147.64(13) 2_545 3_666
O1 Rb2 O2 87.62(13) 2_545 1_455
O1 Rb2 O2 163.03(14) 4_566 1_455
O1 Rb2 O2 71.14(13) 4_566 3_666
O1 Rb2 O4 95.23(14) 2_545 1_455
O1 Rb2 O4 92.43(14) 4_566 3_666
O1 Rb2 O4 121.71(14) 4_566 1_455
O1 Rb2 O4 141.76(13) 2_545 3_666
O1 Rb2 O6 140.25(12) 4_566 1_455
O1 Rb2 O6 52.50(12) 2_545 1_455
O2 Rb2 U1 72.31(10) 1_455 2_545
O2 Rb2 U1 144.46(9) 3_666 2_545
O2 Rb2 Rb2 51.81(8) 3_666 3_566
O2 Rb2 Rb2 61.96(9) 1_455 3_566
O2 Rb2 Rb2 132.78(9) 1_455 3_556
O2 Rb2 Rb2 113.01(8) 3_666 3_556
O2 Rb2 Cl1 124.35(10) 3_666 .
O2 Rb2 Cl1 92.22(10) 1_455 .
O2 Rb2 Cl1 83.95(9) 3_666 3_556
O2 Rb2 Cl1 128.62(11) 1_455 3_556
O2 Rb2 O2 113.77(11) 1_455 3_666
O2 Rb2 O4 75.12(14) 1_455 3_666
O2 Rb2 O4 74.36(13) 1_455 1_455
O2 Rb2 O6 52.65(12) 1_455 1_455
O2 Rb2 O6 121.28(11) 3_666 1_455
O4 Rb2 U1 79.45(9) 1_455 2_545
O4 Rb2 U1 140.85(10) 3_666 2_545
O4 Rb2 Rb2 56.45(9) 3_666 3_566
O4 Rb2 Rb2 128.18(9) 3_666 3_556
O4 Rb2 Rb2 117.28(9) 1_455 3_556
O4 Rb2 Rb2 55.44(9) 1_455 3_566
O4 Rb2 Cl1 67.55(9) 1_455 3_556
O4 Rb2 Cl1 151.15(10) 3_666 3_556
O4 Rb2 Cl1 164.37(11) 1_455 .
O4 Rb2 Cl1 71.10(9) 3_666 .
O4 Rb2 O2 69.86(13) 3_666 3_666
O4 Rb2 O2 69.63(14) 1_455 3_666
O4 Rb2 O4 111.89(11) 3_666 1_455
O4 Rb2 O6 51.69(12) 1_455 1_455
O4 Rb2 O6 127.19(12) 3_666 1_455
O6 Rb2 U1 33.02(7) 1_455 2_545
O6 Rb2 Rb2 96.67(7) 1_455 3_556
O6 Rb2 Cl1 76.57(7) 1_455 3_556
U3 Cl1 Rb1 100.83(5) . 2_545
U3 Cl1 Rb1 93.64(5) . .
U3 Cl1 Rb2 125.81(6) . .
U3 Cl1 Rb2 114.10(6) . 3_556
Rb1 Cl1 Rb1 77.63(4) 2_545 .
Rb1 Cl1 Rb2 123.99(6) 2_545 .
Rb1 Cl1 Rb2 141.83(6) . 3_556
Rb1 Cl1 Rb2 71.98(4) 2_545 3_556
Rb2 Cl1 Rb1 122.20(6) . .
Rb2 Cl1 Rb2 62.25(3) . 3_556
U1 O1 Rb2 141.3(2) . 4_665
U1 O1 Rb2 129.3(2) . 2
Rb2 O1 Rb2 84.35(14) 4_665 2
U1 O2 Rb1 126.8(2) . 2_655
U1 O2 Rb2 129.2(2) . 3_666
U1 O2 Rb2 124.3(2) . 1_655
Rb1 O2 Rb2 104.17(17) 2_655 1_655
Rb1 O2 Rb2 87.38(13) 2_655 3_666
Rb2 O2 Rb2 66.23(11) 1_655 3_666
U2 O3 Rb1 132.2(2) . 2
U2 O3 Rb1 134.2(2) . .
Rb1 O3 Rb1 91.07(15) 2 .
U2 O4 Rb1 129.3(2) . 4_666
U2 O4 Rb2 122.2(2) . 1_655
U2 O4 Rb2 130.8(2) . 3_666
Rb1 O4 Rb2 96.67(15) 4_666 3_666
Rb1 O4 Rb2 87.79(13) 4_666 1_655
Rb2 O4 Rb2 68.11(11) 3_666 1_655
U1 O5 U1 105.47(16) 2_655 .
U2 O5 U1 105.26(16) . .
U2 O5 U1 148.76(19) . 2_655
U1 O6 U1 111.23(16) . 2_645
U1 O6 Rb2 90.98(14) 2_645 1_655
U1 O6 Rb2 92.82(14) . 1_655
U2 O6 U1 138.20(19) . 2_645
U2 O6 U1 109.48(18) . .
U2 O6 Rb2 96.14(15) . 1_655
U1 O7 Rb1 89.17(13) . 2_655
U3 O7 U1 153.8(3) 2_655 .
U3 O7 Rb1 114.5(2) 2_655 2_655
U2 O8 U2 105.96(15) 3_666 .
U2 O8 Rb1 91.51(12) . 4_666
U2 O8 Rb1 87.86(12) 3_666 4_666
U3 O8 U2 115.73(16) . .
U3 O8 U2 136.36(18) . 3_666
U3 O8 Rb1 102.84(15) . 4_666

loop_
_geom_bond_atom_site_label_1
_geom_bond_atom_site_label_2
_geom_bond_distance
_geom_bond_site_symmetry_2
U1 O1 1.803(5) .
U1 O2 1.828(5) .
U1 O5 2.363(4) .
U1 O5 2.307(4) 2_645
U1 O6 2.268(4) 2_655
U1 O6 2.235(4) .
U1 O7 2.540(4) .
U2 O3 1.801(5) .
U2 O4 1.826(5) .
U2 O5 2.189(4) .
U2 O6 2.197(4) .
U2 O8 2.372(4) 3_666
U2 O8 2.407(4) .
U3 Cl1 2.7003(19) .
U3 Cl1 2.7004(19) 3_656
U3 O7 1.871(4) 4_566
U3 O7 1.871(4) 2_645
U3 O8 2.104(4) 3_656
U3 O8 2.104(4) .
Rb1 Cl1 3.319(2) .
Rb1 Cl1 3.1900(19) 2
Rb1 O2 2.765(5) 2_645
Rb1 O3 2.807(5) 2_545
Rb1 O3 2.911(5) .
Rb1 O4 2.987(5) 4_565
Rb1 O7 3.292(5) 2_645
Rb1 O8 3.594(5) 4_565
Rb2 Cl1 3.2949(18) .
Rb2 Cl1 3.844(2) 3_556
Rb2 O1 2.762(5) 4_566
Rb2 O1 2.779(5) 2_545
Rb2 O2 2.891(5) 1_455
Rb2 O2 3.247(5) 3_666
Rb2 O4 3.024(5) 1_455
Rb2 O4 2.987(5) 3_666
Rb2 O6 3.451(5) 1_455
Cl1 Rb1 3.1900(19) 2_545
Cl1 Rb2 3.844(2) 3_556
O1 Rb2 2.762(5) 4_665
O1 Rb2 2.779(5) 2
O2 Rb1 2.765(5) 2_655
O2 Rb2 3.246(5) 3_666
O2 Rb2 2.891(5) 1_655
O3 Rb1 2.807(5) 2
O4 Rb1 2.987(5) 4_666
O4 Rb2 2.987(5) 3_666
O4 Rb2 3.023(5) 1_655
O5 U1 2.307(4) 2_655
O6 U1 2.268(4) 2_645
O6 Rb2 3.451(5) 1_655
O7 U3 1.871(4) 2_655
O7 Rb1 3.292(5) 2_655
O8 U2 2.372(4) 3_666
O8 Rb1 3.594(5) 4_666
